data_7210873
loop_
_publ_author_name
'Xu, Na'
'Yang, Jin'
'He, Yuan-Chun'
'Liu, Ying-Ying'
'Ma, Jian-Fang'

_publ_section_title
;
 Syntheses, structures, luminescent sensor, and magnetism of a series of
 coordination polymers constructed by
 3-carboxy-1-(4&#x2032;-carboxy-benzyl)-2-oxidopyridinium
;
_journal_issue 36
_journal_name_full CrystEngComm
_journal_page_first 7360
_journal_paper_doi 10.1039/c3ce40850g
_journal_volume 15
_journal_year 2013
_chemical_formula_moiety 'C14 H10 Cd N O5.50'
_chemical_formula_sum 'C14 H10 Cd N O5.5'
_chemical_formula_weight 392.63
_chemical_name_systematic
;
 ?
;
_space_group_IT_number 167
_symmetry_cell_setting trigonal
_symmetry_space_group_name_Hall '-R 3 2"c'
_symmetry_space_group_name_H-M 'R -3 c :H'
_atom_sites_solution_hydrogens geom
_atom_sites_solution_primary direct
_atom_sites_solution_secondary difmap
_audit_creation_method SHELXL-97
_cell_angle_alpha 90.00
_cell_angle_beta 90.00
_cell_angle_gamma 120.00
_cell_formula_units_Z 36
_cell_length_a 18.4215(3)
_cell_length_b 18.4215(3)
_cell_length_c 47.8464(14)
_cell_measurement_reflns_used 13672
_cell_measurement_temperature 293(2)
_cell_measurement_theta_max 29.1944
_cell_measurement_theta_min 3.2359
_cell_volume 14061.4(5)
_computing_cell_refinement CrysAlis
_computing_data_collection 'CrysAlis (Oxford Diffraction, 2006)'
_computing_data_reduction CrysAlis
_computing_structure_refinement 'SHELXL-97 (Sheldrick, 1997)'
_computing_structure_solution 'SHELXL-97 (Sheldrick, 1997)'
_diffrn_ambient_temperature 293(2)
_diffrn_detector_area_resol_mean 10.0
_diffrn_measured_fraction_theta_full 0.997
_diffrn_measured_fraction_theta_max 0.948
_diffrn_measurement_device_type 'Oxford Diffraction Gemini R Ultra'
_diffrn_measurement_method '\w scan'
_diffrn_radiation_monochromator graphite
_diffrn_radiation_source 'fine-focus sealed tube'
_diffrn_radiation_type MoK\a
_diffrn_radiation_wavelength 0.71073
_diffrn_reflns_av_R_equivalents 0.0479
_diffrn_reflns_av_sigmaI/netI 0.0318
_diffrn_reflns_limit_h_max 19
_diffrn_reflns_limit_h_min -24
_diffrn_reflns_limit_k_max 21
_diffrn_reflns_limit_k_min -24
_diffrn_reflns_limit_l_max 63
_diffrn_reflns_limit_l_min -56
_diffrn_reflns_number 32184
_diffrn_reflns_theta_full 25.00
_diffrn_reflns_theta_max 29.26
_diffrn_reflns_theta_min 3.38
_exptl_absorpt_coefficient_mu 1.420
_exptl_absorpt_correction_T_max 0.8152
_exptl_absorpt_correction_T_min 0.7842
_exptl_absorpt_correction_type multi-scan
_exptl_absorpt_process_details
;
CrysAlis (Oxford Diffraction, 2006)
;
_exptl_crystal_colour colorless
_exptl_crystal_density_diffrn 1.669
_exptl_crystal_density_method 'not measured'
_exptl_crystal_description block
_exptl_crystal_F_000 6948
_exptl_crystal_size_max 0.18
_exptl_crystal_size_mid 0.17
_exptl_crystal_size_min 0.15
_refine_diff_density_max 1.101
_refine_diff_density_min -0.885
_refine_diff_density_rms 0.127
_refine_ls_extinction_method none
_refine_ls_goodness_of_fit_ref 1.127
_refine_ls_hydrogen_treatment constr
_refine_ls_matrix_type full
_refine_ls_number_parameters 221
_refine_ls_number_reflns 4062
_refine_ls_number_restraints 30
_refine_ls_restrained_S_all 1.154
_refine_ls_R_factor_all 0.0681
_refine_ls_R_factor_gt 0.0417
_refine_ls_shift/su_max 0.001
_refine_ls_shift/su_mean 0.000
_refine_ls_structure_factor_coef Fsqd
_refine_ls_weighting_details 'calc w=1/[\s^2^(Fo^2^)+(0.0533P)^2^+72.7064P] where P=(Fo^2^+2Fc^2^)/3'
_refine_ls_weighting_scheme calc
_refine_ls_wR_factor_gt 0.1038
_refine_ls_wR_factor_ref 0.1209
_reflns_number_gt 3016
_reflns_number_total 4062
_reflns_threshold_expression >2\s(I)
_cod_data_source_file c3ce40850g.txt
_cod_data_source_block Compound-4
_cod_original_sg_symbol_H-M 'R -3 c'
_cod_original_formula_sum 'C14 H10 Cd N O5.50'
_cod_database_code 7210873

loop_
_symmetry_equiv_pos_as_xyz
'x, y, z'
'-y, x-y, z'
'-x+y, -x, z'
'y, x, -z+1/2'
'x-y, -y, -z+1/2'
'-x, -x+y, -z+1/2'
'x+2/3, y+1/3, z+1/3'
'-y+2/3, x-y+1/3, z+1/3'
'-x+y+2/3, -x+1/3, z+1/3'
'y+2/3, x+1/3, -z+5/6'
'x-y+2/3, -y+1/3, -z+5/6'
'-x+2/3, -x+y+1/3, -z+5/6'
'x+1/3, y+2/3, z+2/3'
'-y+1/3, x-y+2/3, z+2/3'
'-x+y+1/3, -x+2/3, z+2/3'
'y+1/3, x+2/3, -z+7/6'
'x-y+1/3, -y+2/3, -z+7/6'
'-x+1/3, -x+y+2/3, -z+7/6'
'-x, -y, -z'
'y, -x+y, -z'
'x-y, x, -z'
'-y, -x, z-1/2'
'-x+y, y, z-1/2'
'x, x-y, z-1/2'
'-x+2/3, -y+1/3, -z+1/3'
'y+2/3, -x+y+1/3, -z+1/3'
'x-y+2/3, x+1/3, -z+1/3'
'-y+2/3, -x+1/3, z-1/6'
'-x+y+2/3, y+1/3, z-1/6'
'x+2/3, x-y+1/3, z-1/6'
'-x+1/3, -y+2/3, -z+2/3'
'y+1/3, -x+y+2/3, -z+2/3'
'x-y+1/3, x+2/3, -z+2/3'
'-y+1/3, -x+2/3, z+1/6'
'-x+y+1/3, y+2/3, z+1/6'
'x+1/3, x-y+2/3, z+1/6'

loop_
_atom_site_label
_atom_site_type_symbol
_atom_site_fract_x
_atom_site_fract_y
_atom_site_fract_z
_atom_site_U_iso_or_equiv
_atom_site_adp_type
_atom_site_occupancy
_atom_site_symmetry_multiplicity
_atom_site_calc_flag
_atom_site_refinement_flags
_atom_site_disorder_assembly
_atom_site_disorder_group
Cd1 Cd 0.882770(19) 0.089106(19) 0.017805(6) 0.03168(12) Uani 1 1 d . . .
C1 C 0.7982(3) 0.0024(3) 0.07567(9) 0.0373(10) Uani 1 1 d . A .
C2 C 0.8129(4) -0.0667(3) 0.07219(10) 0.0553(11) Uani 1 1 d U . .
C3 C 0.7870(4) -0.1264(4) 0.09289(12) 0.0688(12) Uani 1 1 d U . .
H3 H 0.7976 -0.1705 0.0910 0.083 Uiso 1 1 calc R . .
C4 C 0.7447(5) -0.1222(4) 0.11685(13) 0.0796(13) Uani 1 1 d U . .
H4 H 0.7238 -0.1651 0.1300 0.096 Uiso 1 1 calc R . .
C5 C 0.7354(5) -0.0558(4) 0.12030(13) 0.0801(15) Uani 1 1 d U A .
H5 H 0.7097 -0.0515 0.1364 0.096 Uiso 1 1 calc R . .
C6 C 0.8484(3) -0.0817(3) 0.04609(8) 0.0348(9) Uani 1 1 d . A .
C7 C 0.7508(3) 0.0775(3) 0.10608(11) 0.0544(14) Uani 1 1 d . A .
H7A H 0.7051 0.0613 0.1192 0.065 Uiso 1 1 calc R . .
H7B H 0.7350 0.0927 0.0887 0.065 Uiso 1 1 calc R . .
C8 C 0.8279(3) 0.1533(3) 0.11745(10) 0.0432(11) Uani 1 1 d . . .
C9 C 0.8307(14) 0.2289(13) 0.1153(6) 0.050(5) Uani 0.46(6) 1 d P A 1
H9 H 0.7877 0.2323 0.1064 0.060 Uiso 0.46(6) 1 calc PR A 1
C10 C 0.8977(15) 0.3001(17) 0.1265(6) 0.055(6) Uani 0.46(6) 1 d P A 1
H10 H 0.8979 0.3506 0.1254 0.066 Uiso 0.46(6) 1 calc PR A 1
C9' C 0.856(2) 0.2289(13) 0.1039(9) 0.087(9) Uani 0.54(6) 1 d P A 2
H9' H 0.8312 0.2305 0.0872 0.104 Uiso 0.54(6) 1 calc PR A 2
C10' C 0.921(3) 0.3033(14) 0.1151(10) 0.099(13) Uani 0.54(6) 1 d P A 2
H10' H 0.9368 0.3547 0.1068 0.119 Uiso 0.54(6) 1 calc PR A 2
C11 C 0.9630(3) 0.2991(3) 0.13906(10) 0.0404(10) Uani 1 1 d . . .
C12 C 0.9475(4) 0.2231(3) 0.14738(13) 0.0607(15) Uani 1 1 d . A .
H12 H 0.9825 0.2189 0.1605 0.073 Uiso 1 1 calc R . .
C13 C 0.8796(4) 0.1501(3) 0.13671(14) 0.0682(17) Uani 1 1 d . A .
H13 H 0.8699 0.0982 0.1430 0.082 Uiso 1 1 calc R . .
C14 C 1.0355(3) 0.3789(3) 0.15018(10) 0.0406(10) Uani 1 1 d . A .
N1 N 0.7621(3) 0.0053(2) 0.10107(8) 0.0500(11) Uani 1 1 d . . .
O1 O 0.8126(2) 0.0590(2) 0.05886(6) 0.0417(7) Uani 1 1 d . . .
O2 O 0.8438(2) -0.04825(18) 0.02347(6) 0.0383(7) Uani 1 1 d . . .
O3 O 0.8772(3) -0.1293(2) 0.04777(7) 0.0555(9) Uani 1 1 d . . .
O4 O 1.0291(2) 0.4438(2) 0.14797(8) 0.0574(10) Uani 1 1 d . . .
O5 O 1.0945(2) 0.3738(2) 0.16137(8) 0.0511(8) Uani 1 1 d . . .
O1W O 0.8883(12) 0.4814(12) 0.1284(5) 0.114(6) Uani 0.33 1 d P . .
O2W O 1.0000 0.0000 0.147(2) 0.46(7) Uani 0.50 3 d SP . .

loop_
_atom_site_aniso_label
_atom_site_aniso_U_11
_atom_site_aniso_U_22
_atom_site_aniso_U_33
_atom_site_aniso_U_23
_atom_site_aniso_U_13
_atom_site_aniso_U_12
Cd1 0.03346(19) 0.02857(18) 0.02887(18) 0.00103(11) 0.00240(11) 0.01241(13)
C1 0.034(2) 0.034(2) 0.032(2) -0.0044(17) 0.0106(17) 0.0081(18)
C2 0.093(3) 0.0356(18) 0.0351(19) 0.0043(16) 0.0196(19) 0.0307(19)
C3 0.106(3) 0.0427(17) 0.0444(18) 0.0072(15) 0.0231(18) 0.0271(18)
C4 0.115(3) 0.0493(18) 0.0489(19) 0.0067(16) 0.029(2) 0.022(2)
C5 0.114(3) 0.051(2) 0.047(2) 0.0026(19) 0.036(2) 0.020(2)
C6 0.046(3) 0.031(2) 0.029(2) -0.0054(16) -0.0033(18) 0.020(2)
C7 0.038(3) 0.049(3) 0.059(3) -0.023(2) 0.013(2) 0.009(2)
C8 0.033(2) 0.042(3) 0.048(3) -0.013(2) 0.004(2) 0.014(2)
C9 0.043(8) 0.047(7) 0.054(11) -0.008(7) -0.016(7) 0.018(6)
C10 0.047(9) 0.034(8) 0.078(14) -0.005(9) -0.009(9) 0.017(7)
C9' 0.091(17) 0.065(9) 0.082(17) -0.006(10) -0.048(15) 0.021(10)
C10' 0.10(2) 0.036(7) 0.12(2) 0.017(12) -0.074(17) 0.002(10)
C11 0.038(2) 0.031(2) 0.047(3) -0.0062(19) -0.0024(19) 0.0132(19)
C12 0.064(4) 0.043(3) 0.072(4) -0.008(3) -0.026(3) 0.024(3)
C13 0.072(4) 0.032(3) 0.088(4) -0.004(3) -0.021(3) 0.016(3)
C14 0.040(2) 0.035(2) 0.041(2) -0.0079(19) 0.0048(19) 0.014(2)
N1 0.049(2) 0.033(2) 0.043(2) -0.0109(17) 0.0190(18) 0.0022(18)
O1 0.0501(19) 0.0435(18) 0.0377(16) 0.0022(14) 0.0117(14) 0.0279(16)
O2 0.058(2) 0.0329(15) 0.0254(14) -0.0010(12) 0.0032(13) 0.0241(15)
O3 0.084(3) 0.063(2) 0.0415(19) -0.0011(16) -0.0029(18) 0.053(2)
O4 0.047(2) 0.0327(18) 0.083(3) -0.0076(17) -0.0052(18) 0.0123(16)
O5 0.0430(19) 0.051(2) 0.058(2) -0.0168(17) -0.0118(16) 0.0227(17)
O1W 0.114(14) 0.079(11) 0.154(18) -0.011(11) -0.015(12) 0.052(10)
O2W 0.15(2) 0.15(2) 1.1(2) 0.000 0.000 0.076(11)

loop_
_atom_type_symbol
_atom_type_description
_atom_type_scat_dispersion_real
_atom_type_scat_dispersion_imag
_atom_type_scat_source
C C 0.0033 0.0016 'International Tables Vol C Tables 4.2.6.8 and 6.1.1.4'
H H 0.0000 0.0000 'International Tables Vol C Tables 4.2.6.8 and 6.1.1.4'
N N 0.0061 0.0033 'International Tables Vol C Tables 4.2.6.8 and 6.1.1.4'
O O 0.0106 0.0060 'International Tables Vol C Tables 4.2.6.8 and 6.1.1.4'
Cd Cd -0.8075 1.2024 'International Tables Vol C Tables 4.2.6.8 and 6.1.1.4'

loop_
_geom_angle_atom_site_label_1
_geom_angle_atom_site_label_2
_geom_angle_atom_site_label_3
_geom_angle
_geom_angle_site_symmetry_1
_geom_angle_site_symmetry_3
O4 Cd1 O1 94.17(13) 17_554 .
O4 Cd1 O2 171.99(12) 17_554 .
O1 Cd1 O2 78.44(10) . .
O4 Cd1 O2 90.78(13) 17_554 20_665
O1 Cd1 O2 175.01(11) . 20_665
O2 Cd1 O2 96.58(14) . 20_665
O4 Cd1 O5 91.67(13) 17_554 30_445
O1 Cd1 O5 89.53(13) . 30_445
O2 Cd1 O5 91.36(12) . 30_445
O2 Cd1 O5 90.97(12) 20_665 30_445
O4 Cd1 O3 87.51(15) 17_554 3_765
O1 Cd1 O3 81.17(12) . 3_765
O2 Cd1 O3 88.30(13) . 3_765
O2 Cd1 O3 98.43(11) 20_665 3_765
O5 Cd1 O3 170.57(13) 30_445 3_765
O1 C1 N1 116.0(4) . .
O1 C1 C2 128.0(4) . .
N1 C1 C2 116.0(4) . .
C3 C2 C1 118.7(5) . .
C3 C2 C6 117.5(5) . .
C1 C2 C6 123.6(4) . .
C2 C3 C4 121.5(6) . .
C2 C3 H3 119.3 . .
C4 C3 H3 119.3 . .
C5 C4 C3 118.7(6) . .
C5 C4 H4 120.6 . .
C3 C4 H4 120.6 . .
C4 C5 N1 121.7(5) . .
C4 C5 H5 119.1 . .
N1 C5 H5 119.1 . .
O3 C6 O2 123.9(4) . .
O3 C6 C2 117.3(4) . .
O2 C6 C2 118.7(4) . .
N1 C7 C8 113.9(4) . .
N1 C7 H7A 108.8 . .
C8 C7 H7A 108.8 . .
N1 C7 H7B 108.8 . .
C8 C7 H7B 108.8 . .
H7A C7 H7B 107.7 . .
C13 C8 C9 115.3(10) . .
C13 C8 C9' 116.6(10) . .
C9 C8 C9' 30.2(14) . .
C13 C8 C7 124.3(5) . .
C9 C8 C7 117.0(9) . .
C9' C8 C7 118.0(9) . .
C8 C9 C10 119.8(19) . .
C8 C9 H9 120.1 . .
C10 C9 H9 120.1 . .
C11 C10 C9 122(2) . .
C11 C10 H10 118.8 . .
C9 C10 H10 118.8 . .
C8 C9' C10' 120.9(17) . .
C8 C9' H9' 119.5 . .
C10' C9' H9' 119.5 . .
C9' C10' C11 118.9(17) . .
C9' C10' H10' 120.5 . .
C11 C10' H10' 120.5 . .
C12 C11 C10 114.8(13) . .
C12 C11 C10' 117.6(11) . .
C10 C11 C10' 28.6(19) . .
C12 C11 C14 122.4(5) . .
C10 C11 C14 120.4(12) . .
C10' C11 C14 118.6(10) . .
C11 C12 C13 121.2(5) . .
C11 C12 H12 119.4 . .
C13 C12 H12 119.4 . .
C8 C13 C12 121.3(5) . .
C8 C13 H13 119.3 . .
C12 C13 H13 119.3 . .
O5 C14 O4 126.9(4) . .
O5 C14 C11 117.2(4) . .
O4 C14 C11 115.9(4) . .
C5 N1 C1 123.0(5) . .
C5 N1 C7 119.4(4) . .
C1 N1 C7 117.6(4) . .
C1 O1 Cd1 128.9(3) . .
C6 O2 Cd1 125.5(3) . .
C6 O2 Cd1 125.1(3) . 21_545
Cd1 O2 Cd1 109.36(12) . 21_545
C6 O3 Cd1 137.7(3) . 2_645
C14 O4 Cd1 130.1(3) . 17_554
C14 O5 Cd1 137.6(3) . 36_545

loop_
_geom_bond_atom_site_label_1
_geom_bond_atom_site_label_2
_geom_bond_distance
_geom_bond_site_symmetry_2
Cd1 O4 2.209(3) 17_554
Cd1 O1 2.263(3) .
Cd1 O2 2.275(3) .
Cd1 O2 2.279(3) 20_665
Cd1 O5 2.282(3) 30_445
Cd1 O3 2.311(3) 3_765
C1 O1 1.235(5) .
C1 N1 1.399(5) .
C1 C2 1.436(7) .
C2 C3 1.376(7) .
C2 C6 1.498(6) .
C3 C4 1.409(8) .
C3 H3 0.9300 .
C4 C5 1.327(9) .
C4 H4 0.9300 .
C5 N1 1.342(7) .
C5 H5 0.9300 .
C6 O3 1.233(5) .
C6 O2 1.268(5) .
C7 N1 1.464(7) .
C7 C8 1.510(6) .
C7 H7A 0.9700 .
C7 H7B 0.9700 .
C8 C13 1.348(8) .
C8 C9 1.37(2) .
C8 C9' 1.38(2) .
C9 C10 1.38(3) .
C9 H9 0.9300 .
C10 C11 1.35(3) .
C10 H10 0.9300 .
C9' C10' 1.40(3) .
C9' H9' 0.9300 .
C10' C11 1.40(2) .
C10' H10' 0.9300 .
C11 C12 1.342(7) .
C11 C14 1.505(6) .
C12 C13 1.397(7) .
C12 H12 0.9300 .
C13 H13 0.9300 .
C14 O5 1.256(6) .
C14 O4 1.264(6) .
O2 Cd1 2.279(3) 21_545
O3 Cd1 2.311(3) 2_645
O4 Cd1 2.209(3) 17_554
O5 Cd1 2.282(3) 36_545

loop_
_geom_torsion_atom_site_label_1
_geom_torsion_atom_site_label_2
_geom_torsion_atom_site_label_3
_geom_torsion_atom_site_label_4
_geom_torsion
_geom_torsion_site_symmetry_1
_geom_torsion_site_symmetry_4
O1 C1 C2 C3 -175.6(6) . .
N1 C1 C2 C3 3.5(8) . .
O1 C1 C2 C6 -1.2(9) . .
N1 C1 C2 C6 177.9(5) . .
C1 C2 C3 C4 1.7(10) . .
C6 C2 C3 C4 -173.1(6) . .
C2 C3 C4 C5 -4.9(12) . .
C3 C4 C5 N1 2.7(12) . .
C3 C2 C6 O3 -22.9(8) . .
C1 C2 C6 O3 162.6(5) . .
C3 C2 C6 O2 154.0(6) . .
C1 C2 C6 O2 -20.5(8) . .
N1 C7 C8 C13 -39.8(7) . .
N1 C7 C8 C9 162.2(15) . .
N1 C7 C8 C9' 128(3) . .
C13 C8 C9 C10 17(2) . .
C9' C8 C9 C10 -83(3) . .
C7 C8 C9 C10 176.9(13) . .
C8 C9 C10 C11 2(3) . .
C13 C8 C9' C10' -18(3) . .
C9 C8 C9' C10' 77(3) . .
C7 C8 C9' C10' 172.9(17) . .
C8 C9' C10' C11 5(3) . .
C9 C10 C11 C12 -19(2) . .
C9 C10 C11 C10' 83(4) . .
C9 C10 C11 C14 178.2(13) . .
C9' C10' C11 C12 11(4) . .
C9' C10' C11 C10 -81(4) . .
C9' C10' C11 C14 177.4(16) . .
C10 C11 C12 C13 17.8(15) . .
C10' C11 C12 C13 -14(3) . .
C14 C11 C12 C13 180.0(6) . .
C9 C8 C13 C12 -18.3(16) . .
C9' C8 C13 C12 15(3) . .
C7 C8 C13 C12 -176.6(6) . .
C11 C12 C13 C8 0.8(10) . .
C12 C11 C14 O5 19.4(7) . .
C10 C11 C14 O5 -179.4(14) . .
C10' C11 C14 O5 -146(3) . .
C12 C11 C14 O4 -158.5(5) . .
C10 C11 C14 O4 2.7(15) . .
C10' C11 C14 O4 36(3) . .
C4 C5 N1 C1 2.8(11) . .
C4 C5 N1 C7 -179.5(7) . .
O1 C1 N1 C5 173.4(6) . .
C2 C1 N1 C5 -5.8(8) . .
O1 C1 N1 C7 -4.4(6) . .
C2 C1 N1 C7 176.4(5) . .
C8 C7 N1 C5 98.1(6) . .
C8 C7 N1 C1 -84.1(6) . .
N1 C1 O1 Cd1 172.3(3) . .
C2 C1 O1 Cd1 -8.6(7) . .
O4 Cd1 O1 C1 -154.5(4) 17_554 .
O2 Cd1 O1 C1 22.4(4) . .
O2 Cd1 O1 C1 18.1(16) 20_665 .
O5 Cd1 O1 C1 113.9(4) 30_445 .
O3 Cd1 O1 C1 -67.7(4) 3_765 .
O3 C6 O2 Cd1 -133.6(4) . .
C2 C6 O2 Cd1 49.8(6) . .
O3 C6 O2 Cd1 47.1(6) . 21_545
C2 C6 O2 Cd1 -129.5(4) . 21_545
O4 Cd1 O2 C6 -21.0(11) 17_554 .
O1 Cd1 O2 C6 -43.9(4) . .
O2 Cd1 O2 C6 135.8(3) 20_665 .
O5 Cd1 O2 C6 -133.1(4) 30_445 .
O3 Cd1 O2 C6 37.5(4) 3_765 .
O4 Cd1 O2 Cd1 158.4(8) 17_554 21_545
O1 Cd1 O2 Cd1 135.51(16) . 21_545
O2 Cd1 O2 Cd1 -44.86(18) 20_665 21_545
O5 Cd1 O2 Cd1 46.27(16) 30_445 21_545
O3 Cd1 O2 Cd1 -143.15(15) 3_765 21_545
O2 C6 O3 Cd1 -15.1(8) . 2_645
C2 C6 O3 Cd1 161.6(4) . 2_645
O5 C14 O4 Cd1 22.6(8) . 17_554
C11 C14 O4 Cd1 -159.7(3) . 17_554
O4 C14 O5 Cd1 2.4(8) . 36_545
C11 C14 O5 Cd1 -175.2(3) . 36_545
